data_7028480
loop_
_publ_author_name
'Kumar, George Rajendra'
'Thilagar, Pakkirisamy'

_publ_section_title
;
 Triarylborane conjugated acacH ligands and their BF2 complexes: facile
 synthesis and intriguing optical properties.
;
_journal_issue 10
_journal_name_full 'Dalton transactions (Cambridge, England : 2003)'
_journal_page_first 3871
_journal_page_last 3879
_journal_paper_doi 10.1039/c3dt52768a
_journal_volume 43
_journal_year 2014
_chemical_formula_moiety 'C33 H40 B2 F2 O2'
_chemical_formula_sum 'C33 H40 B2 F2 O2'
_chemical_formula_weight 528.27
_chemical_name_systematic
;
 ?
;
_space_group_IT_number 15
_symmetry_cell_setting monoclinic
_symmetry_space_group_name_Hall '-C 2yc'
_symmetry_space_group_name_H-M 'C 1 2/c 1'
_atom_sites_solution_hydrogens geom
_atom_sites_solution_primary direct
_atom_sites_solution_secondary difmap
_audit_creation_method SHELXL-97
_cell_angle_alpha 90.00
_cell_angle_beta 91.14(3)
_cell_angle_gamma 90.00
_cell_formula_units_Z 8
_cell_length_a 42.366(14)
_cell_length_b 8.600(3)
_cell_length_c 15.977(5)
_cell_measurement_reflns_used 6614
_cell_measurement_temperature 296(2)
_cell_measurement_theta_max 30.29
_cell_measurement_theta_min 2.42
_cell_volume 5820(3)
_computing_cell_refinement 'Bruker SAINT'
_computing_data_collection 'Bruker APEX2'
_computing_data_reduction 'Bruker SAINT'
_computing_molecular_graphics 'Bruker SHELXTL'
_computing_publication_material 'Bruker SHELXTL'
_computing_structure_refinement 'SHELXL-97 (Sheldrick, 2008)'
_computing_structure_solution 'SHELXS-97 (Sheldrick, 2008)'
_diffrn_ambient_temperature 296(2)
_diffrn_measured_fraction_theta_full 0.990
_diffrn_measured_fraction_theta_max 0.990
_diffrn_measurement_device_type 'Bruker APEX-II CCD'
_diffrn_measurement_method '\f and \w scans'
_diffrn_radiation_monochromator graphite
_diffrn_radiation_source 'fine-focus sealed tube'
_diffrn_radiation_type MoK\a
_diffrn_radiation_wavelength 0.71073
_diffrn_reflns_av_R_equivalents 0.0918
_diffrn_reflns_av_sigmaI/netI 0.1015
_diffrn_reflns_limit_h_max 60
_diffrn_reflns_limit_h_min -60
_diffrn_reflns_limit_k_max 12
_diffrn_reflns_limit_k_min -12
_diffrn_reflns_limit_l_max 22
_diffrn_reflns_limit_l_min -22
_diffrn_reflns_number 37629
_diffrn_reflns_theta_full 31.74
_diffrn_reflns_theta_max 31.74
_diffrn_reflns_theta_min 1.92
_diffrn_standards_number 0
_exptl_absorpt_coefficient_mu 0.081
_exptl_absorpt_correction_T_max 0.9904
_exptl_absorpt_correction_T_min 0.9880
_exptl_absorpt_correction_type empirical
_exptl_crystal_colour 'light yellow'
_exptl_crystal_density_diffrn 1.206
_exptl_crystal_density_method 'not measured'
_exptl_crystal_description needle
_exptl_crystal_F_000 2256
_exptl_crystal_size_max 0.15
_exptl_crystal_size_mid 0.12
_exptl_crystal_size_min 0.12
_refine_diff_density_max 0.352
_refine_diff_density_min -0.280
_refine_diff_density_rms 0.064
_refine_ls_extinction_method none
_refine_ls_goodness_of_fit_ref 1.031
_refine_ls_hydrogen_treatment refU
_refine_ls_matrix_type full
_refine_ls_number_parameters 364
_refine_ls_number_reflns 8826
_refine_ls_number_restraints 0
_refine_ls_restrained_S_all 1.031
_refine_ls_R_factor_all 0.1259
_refine_ls_R_factor_gt 0.0681
_refine_ls_shift/su_max 0.002
_refine_ls_shift/su_mean 0.000
_refine_ls_structure_factor_coef Fsqd
_refine_ls_weighting_details 'calc w=1/[\s^2^(Fo^2^)+(0.0818P)^2^+0.5463P] where P=(Fo^2^+2Fc^2^)/3'
_refine_ls_weighting_scheme calc
_refine_ls_wR_factor_gt 0.1482
_refine_ls_wR_factor_ref 0.1693
_reflns_number_gt 5140
_reflns_number_total 8826
_reflns_threshold_expression >2sigma(I)
_cod_data_source_file c3dt52768a.txt
_cod_data_source_block ptb2
_cod_original_sg_symbol_H-M 'C 2/C'
_cod_database_code 7028480

loop_
_symmetry_equiv_pos_as_xyz
'x, y, z'
'-x, y, -z+1/2'
'x+1/2, y+1/2, z'
'-x+1/2, y+1/2, -z+1/2'
'-x, -y, -z'
'x, -y, z-1/2'
'-x+1/2, -y+1/2, -z'
'x+1/2, -y+1/2, z-1/2'

loop_
_atom_site_label
_atom_site_type_symbol
_atom_site_fract_x
_atom_site_fract_y
_atom_site_fract_z
_atom_site_U_iso_or_equiv
_atom_site_adp_type
_atom_site_occupancy
_atom_site_symmetry_multiplicity
_atom_site_calc_flag
_atom_site_refinement_flags
F1 F 1.03037(3) 0.64674(13) 0.46466(8) 0.0348(3) Uani 1 1 d .
F2 F 1.04751(3) 0.63824(13) 0.33036(8) 0.0365(3) Uani 1 1 d .
O1 O 1.01441(3) 0.83944(14) 0.37024(10) 0.0303(3) Uani 1 1 d .
O2 O 0.99554(3) 0.57507(14) 0.35636(9) 0.0250(3) Uani 1 1 d .
B1 B 0.83815(4) 1.0272(2) 0.49570(13) 0.0177(4) Uani 1 1 d .
B2 B 1.02317(5) 0.6732(3) 0.38159(16) 0.0286(5) Uani 1 1 d .
C4 C 0.98566(4) 0.8837(2) 0.38663(13) 0.0251(4) Uani 1 1 d .
C3 C 0.96100(4) 0.77848(19) 0.39238(12) 0.0208(4) Uani 1 1 d .
C2 C 0.96710(4) 0.6241(2) 0.36992(12) 0.0220(4) Uani 1 1 d .
C5 C 0.98171(5) 1.0558(2) 0.39455(17) 0.0360(5) Uani 1 1 d .
H4 H 1.0005 1.0999 0.4193 0.054 Uiso 1 1 calc R
H5 H 0.9640 1.0777 0.4294 0.054 Uiso 1 1 calc R
H6 H 0.9781 1.1001 0.3401 0.054 Uiso 1 1 calc R
C1 C 0.94195(4) 0.5066(2) 0.35604(14) 0.0277(4) Uani 1 1 d .
H3 H 0.9442 0.4604 0.3018 0.042 Uiso 1 1 calc R
H2 H 0.9217 0.5558 0.3591 0.042 Uiso 1 1 calc R
H1 H 0.9437 0.4275 0.3983 0.042 Uiso 1 1 calc R
C6 C 0.92850(4) 0.82991(18) 0.41518(12) 0.0186(3) Uani 1 1 d .
C11 C 0.91762(4) 0.79838(18) 0.49572(11) 0.0187(3) Uani 1 1 d .
C10 C 0.88782(4) 0.85264(18) 0.51880(11) 0.0175(3) Uani 1 1 d .
C9 C 0.86929(4) 0.94475(17) 0.46334(11) 0.0171(3) Uani 1 1 d .
C13 C 0.88009(4) 0.97144(18) 0.38220(11) 0.0172(3) Uani 1 1 d .
C12 C 0.90945(4) 0.91283(18) 0.35720(11) 0.0184(3) Uani 1 1 d .
C15 C 0.93760(4) 0.7096(2) 0.55948(12) 0.0238(4) Uani 1 1 d .
H8 H 0.9575 0.6831 0.5354 0.036 Uiso 1 1 calc R
H9 H 0.9268 0.6164 0.5752 0.036 Uiso 1 1 calc R
H7 H 0.9412 0.7733 0.6081 0.036 Uiso 1 1 calc R
C14 C 0.87578(4) 0.8088(2) 0.60360(12) 0.0226(4) Uani 1 1 d .
H14 H 0.8724 0.6985 0.6058 0.034 Uiso 1 1 calc R
H15 H 0.8562 0.8617 0.6131 0.034 Uiso 1 1 calc R
H13 H 0.8910 0.8382 0.6460 0.034 Uiso 1 1 calc R
C17 C 0.86203(4) 1.0740(2) 0.32107(12) 0.0217(4) Uani 1 1 d .
18 H 0.8748 1.1620 0.3068 0.033 Uiso 1 1 calc R
H17 H 0.8429 1.1091 0.3462 0.033 Uiso 1 1 calc R
H16 H 0.8569 1.0158 0.2713 0.033 Uiso 1 1 calc R
C16 C 0.92016(4) 0.9428(2) 0.26930(12) 0.0249(4) Uani 1 1 d .
H11 H 0.9039 0.9110 0.2302 0.037 Uiso 1 1 calc R
H10 H 0.9391 0.8847 0.2593 0.037 Uiso 1 1 calc R
H12 H 0.9243 1.0517 0.2624 0.037 Uiso 1 1 calc R
C8 C 0.80516(4) 0.99354(18) 0.45143(11) 0.0166(3) Uani 1 1 d .
C22 C 0.78609(4) 1.11743(18) 0.42068(11) 0.0184(3) Uani 1 1 d .
C21 C 0.75902(4) 1.08747(19) 0.37251(12) 0.0208(4) Uani 1 1 d .
H26 H 0.7474 1.1708 0.3511 0.025 Uiso 1 1 calc R
C20 C 0.74877(4) 0.9370(2) 0.35537(12) 0.0212(4) Uani 1 1 d .
C19 C 0.76634(4) 0.81546(19) 0.38970(12) 0.0216(4) Uani 1 1 d .
H25 H 0.7594 0.7140 0.3813 0.026 Uiso 1 1 calc R
C18 C 0.79414(4) 0.84055(18) 0.43640(12) 0.0192(3) Uani 1 1 d .
C25 C 0.79458(4) 1.28621(18) 0.43708(13) 0.0228(4) Uani 1 1 d .
H27 H 0.7817 1.3521 0.4020 0.034 Uiso 1 1 calc R
H29 H 0.8164 1.3028 0.4249 0.034 Uiso 1 1 calc R
H28 H 0.7910 1.3106 0.4948 0.034 Uiso 1 1 calc R
C24 C 0.71982(4) 0.9090(2) 0.30113(13) 0.0277(4) Uani 1 1 d .
H22 H 0.7196 0.8027 0.2827 0.042 Uiso 1 1 calc R
H23 H 0.7202 0.9767 0.2534 0.042 Uiso 1 1 calc R
H24 H 0.7013 0.9296 0.3328 0.042 Uiso 1 1 calc R
C23 C 0.81086(4) 0.70117(19) 0.47328(13) 0.0256(4) Uani 1 1 d .
H21 H 0.8009 0.6078 0.4530 0.038 Uiso 1 1 calc R
H19 H 0.8098 0.7047 0.5332 0.038 Uiso 1 1 calc R
H20 H 0.8326 0.7021 0.4571 0.038 Uiso 1 1 calc R
C7 C 0.84191(4) 1.14499(18) 0.57116(11) 0.0173(3) Uani 1 1 d .
C30 C 0.86672(4) 1.25489(19) 0.57643(12) 0.0207(3) Uani 1 1 d .
C29 C 0.87016(4) 1.35067(19) 0.64596(12) 0.0221(4) Uani 1 1 d .
H40 H 0.8865 1.4227 0.6475 0.027 Uiso 1 1 calc R
C28 C 0.85010(4) 1.34266(19) 0.71303(12) 0.0233(4) Uani 1 1 d .
C27 C 0.82540(4) 1.23573(19) 0.70814(12) 0.0220(4) Uani 1 1 d .
H39 H 0.8116 1.2285 0.7525 0.026 Uiso 1 1 calc R
C26 C 0.82078(4) 1.13951(18) 0.63902(12) 0.0195(3) Uani 1 1 d .
C33 C 0.88997(5) 1.2782(2) 0.50701(14) 0.0316(5) Uani 1 1 d .
H37 H 0.9013 1.3735 0.5161 0.047 Uiso 1 1 calc R
H36 H 0.8788 1.2830 0.4542 0.047 Uiso 1 1 calc R
H38 H 0.9046 1.1929 0.5066 0.047 Uiso 1 1 calc R
C32 C 0.85509(5) 1.4430(2) 0.78968(14) 0.0315(4) Uani 1 1 d .
H34 H 0.8652 1.3829 0.8332 0.047 Uiso 1 1 calc R
H33 H 0.8351 1.4798 0.8086 0.047 Uiso 1 1 calc R
H35 H 0.8682 1.5301 0.7760 0.047 Uiso 1 1 calc R
C31 C 0.79348(4) 1.0263(2) 0.64121(13) 0.0254(4) Uani 1 1 d .
H32 H 0.7848 1.0254 0.6963 0.038 Uiso 1 1 calc R
H30 H 0.8008 0.9240 0.6275 0.038 Uiso 1 1 calc R
H31 H 0.7775 1.0577 0.6013 0.038 Uiso 1 1 calc R

loop_
_atom_site_aniso_label
_atom_site_aniso_U_11
_atom_site_aniso_U_22
_atom_site_aniso_U_33
_atom_site_aniso_U_23
_atom_site_aniso_U_13
_atom_site_aniso_U_12
F1 0.0290(6) 0.0382(6) 0.0371(7) 0.0018(6) -0.0020(5) 0.0035(5)
F2 0.0219(5) 0.0409(6) 0.0473(8) 0.0038(6) 0.0127(5) 0.0063(5)
O1 0.0179(6) 0.0283(6) 0.0450(9) 0.0039(7) 0.0067(6) 0.0009(5)
O2 0.0207(6) 0.0249(6) 0.0295(7) -0.0005(6) 0.0048(5) 0.0057(5)
B1 0.0189(8) 0.0143(8) 0.0201(10) 0.0030(7) 0.0035(7) -0.0018(7)
B2 0.0174(9) 0.0306(10) 0.0379(14) 0.0021(10) 0.0036(9) 0.0038(8)
C4 0.0190(8) 0.0254(8) 0.0310(10) 0.0002(8) 0.0029(7) 0.0020(7)
C3 0.0154(7) 0.0218(8) 0.0251(10) 0.0000(7) 0.0012(7) 0.0022(6)
C2 0.0197(8) 0.0249(8) 0.0214(9) 0.0016(7) 0.0027(7) 0.0042(6)
C5 0.0257(10) 0.0236(9) 0.0588(15) 0.0003(10) 0.0005(9) -0.0021(7)
C1 0.0234(9) 0.0233(8) 0.0364(12) -0.0035(9) 0.0023(8) 0.0005(7)
C6 0.0162(7) 0.0155(7) 0.0241(9) -0.0028(7) 0.0018(6) 0.0004(6)
C11 0.0175(7) 0.0166(7) 0.0219(9) -0.0014(7) -0.0019(6) -0.0007(6)
C10 0.0191(8) 0.0161(7) 0.0174(8) -0.0009(7) 0.0010(6) -0.0005(6)
C9 0.0161(7) 0.0146(7) 0.0208(9) -0.0022(7) 0.0012(6) -0.0020(6)
C13 0.0146(7) 0.0157(7) 0.0215(9) -0.0019(7) -0.0001(6) -0.0007(6)
C12 0.0174(7) 0.0170(7) 0.0208(9) -0.0013(7) 0.0023(6) -0.0008(6)
C15 0.0201(8) 0.0252(8) 0.0262(10) 0.0029(8) 0.0003(7) 0.0040(7)
C14 0.0235(8) 0.0230(8) 0.0213(9) 0.0015(7) 0.0024(7) 0.0033(7)
C17 0.0201(8) 0.0240(8) 0.0212(9) 0.0026(7) 0.0031(7) 0.0017(7)
C16 0.0228(8) 0.0292(9) 0.0229(10) 0.0022(8) 0.0040(7) 0.0039(7)
C8 0.0150(7) 0.0151(7) 0.0199(9) -0.0009(7) 0.0038(6) 0.0001(6)
C22 0.0178(8) 0.0161(7) 0.0214(9) 0.0008(7) 0.0044(6) 0.0000(6)
C21 0.0189(8) 0.0192(7) 0.0243(10) 0.0010(7) 0.0022(7) 0.0015(6)
C20 0.0175(8) 0.0242(8) 0.0222(9) -0.0005(7) 0.0032(7) -0.0021(6)
C19 0.0203(8) 0.0171(7) 0.0274(10) -0.0026(7) 0.0041(7) -0.0039(6)
C18 0.0179(8) 0.0155(7) 0.0243(9) -0.0010(7) 0.0032(7) -0.0002(6)
C25 0.0244(8) 0.0147(7) 0.0293(10) 0.0015(7) -0.0016(7) 0.0001(6)
C24 0.0230(9) 0.0290(9) 0.0311(11) -0.0002(9) -0.0029(8) -0.0035(7)
C23 0.0241(9) 0.0158(7) 0.0369(11) 0.0001(8) -0.0023(8) -0.0005(6)
C7 0.0152(7) 0.0155(7) 0.0211(9) -0.0010(7) 0.0012(6) 0.0016(6)
C30 0.0182(8) 0.0193(7) 0.0247(9) -0.0014(7) 0.0017(7) -0.0013(6)
C29 0.0195(8) 0.0187(7) 0.0280(10) -0.0020(7) -0.0028(7) -0.0014(6)
C28 0.0239(9) 0.0200(8) 0.0257(10) -0.0034(8) -0.0038(7) 0.0045(7)
C27 0.0221(8) 0.0231(8) 0.0208(9) -0.0009(7) 0.0052(7) 0.0026(7)
C26 0.0181(8) 0.0169(7) 0.0237(9) 0.0013(7) 0.0031(7) 0.0025(6)
C33 0.0290(10) 0.0323(10) 0.0340(11) -0.0084(9) 0.0094(8) -0.0151(8)
C32 0.0302(10) 0.0337(10) 0.0304(11) -0.0108(9) -0.0022(8) 0.0036(8)
C31 0.0245(9) 0.0241(8) 0.0280(10) -0.0036(8) 0.0104(7) -0.0038(7)

loop_
_atom_type_symbol
_atom_type_description
_atom_type_scat_dispersion_real
_atom_type_scat_dispersion_imag
_atom_type_scat_source
C C 0.0033 0.0016 'International Tables Vol C Tables 4.2.6.8 and 6.1.1.4'
H H 0.0000 0.0000 'International Tables Vol C Tables 4.2.6.8 and 6.1.1.4'
O O 0.0106 0.0060 'International Tables Vol C Tables 4.2.6.8 and 6.1.1.4'
F F 0.0171 0.0103 'International Tables Vol C Tables 4.2.6.8 and 6.1.1.4'
B B 0.0013 0.0007 'International Tables Vol C Tables 4.2.6.8 and 6.1.1.4'

loop_
_geom_angle_atom_site_label_1
_geom_angle_atom_site_label_2
_geom_angle_atom_site_label_3
_geom_angle
C4 O1 B2 119.11(15)
C2 O2 B2 119.77(15)
C7 B1 C8 122.24(14)
C7 B1 C9 117.48(15)
C8 B1 C9 120.26(15)
F2 B2 F1 112.80(17)
F2 B2 O1 109.19(17)
F1 B2 O1 109.07(18)
F2 B2 O2 108.17(18)
F1 B2 O2 108.96(17)
O1 B2 O2 108.55(15)
O1 C4 C3 121.99(16)
O1 C4 C5 114.29(16)
C3 C4 C5 123.67(16)
C4 C3 C2 117.27(15)
C4 C3 C6 121.40(15)
C2 C3 C6 121.16(15)
O2 C2 C3 121.83(16)
O2 C2 C1 114.82(15)
C3 C2 C1 123.30(16)
C11 C6 C12 120.43(15)
C11 C6 C3 119.13(15)
C12 C6 C3 120.42(16)
C10 C11 C6 119.42(16)
C10 C11 C15 118.95(16)
C6 C11 C15 121.61(15)
C11 C10 C9 120.87(16)
C11 C10 C14 118.46(15)
C9 C10 C14 120.67(15)
C13 C9 C10 118.90(15)
C13 C9 B1 120.98(15)
C10 C9 B1 119.93(15)
C9 C13 C12 120.69(16)
C9 C13 C17 121.49(15)
C12 C13 C17 117.65(16)
C13 C12 C6 119.48(16)
C13 C12 C16 119.19(16)
C6 C12 C16 121.32(15)
C18 C8 C22 117.11(15)
C18 C8 B1 122.16(14)
C22 C8 B1 120.64(14)
C21 C22 C8 120.62(15)
C21 C22 C25 117.54(15)
C8 C22 C25 121.82(15)
C20 C21 C22 122.11(16)
C19 C20 C21 117.36(16)
C19 C20 C24 122.00(16)
C21 C20 C24 120.64(16)
C20 C19 C18 122.23(15)
C19 C18 C8 120.38(15)
C19 C18 C23 118.07(14)
C8 C18 C23 121.49(16)
C30 C7 C26 117.10(16)
C30 C7 B1 122.47(15)
C26 C7 B1 120.38(14)
C29 C30 C7 120.65(16)
C29 C30 C33 116.69(15)
C7 C30 C33 122.63(16)
C28 C29 C30 122.31(16)
C29 C28 C27 117.50(17)
C29 C28 C32 121.47(16)
C27 C28 C32 121.02(18)
C26 C27 C28 122.03(17)
C27 C26 C7 120.38(15)
C27 C26 C31 117.38(16)
C7 C26 C31 122.19(16)

loop_
_geom_bond_atom_site_label_1
_geom_bond_atom_site_label_2
_geom_bond_distance
F1 B2 1.375(3)
F2 B2 1.363(3)
O1 C4 1.307(2)
O1 B2 1.487(3)
O2 C2 1.299(2)
O2 B2 1.492(3)
B1 C7 1.580(3)
B1 C8 1.581(3)
B1 C9 1.593(2)
C4 C3 1.387(2)
C4 C5 1.495(3)
C3 C2 1.400(2)
C3 C6 1.498(2)
C2 C1 1.482(3)
C6 C11 1.402(3)
C6 C12 1.410(2)
C11 C10 1.402(2)
C11 C15 1.517(2)
C10 C9 1.415(2)
C10 C14 1.505(3)
C9 C13 1.402(3)
C13 C12 1.407(2)
C13 C17 1.512(2)
C12 C16 1.507(3)
C8 C18 1.415(2)
C8 C22 1.419(2)
C22 C21 1.392(2)
C22 C25 1.517(2)
C21 C20 1.390(2)
C20 C19 1.390(3)
C20 C24 1.507(3)
C19 C18 1.398(2)
C18 C23 1.506(2)
C7 C30 1.415(2)
C7 C26 1.420(2)
C30 C29 1.388(3)
C30 C33 1.511(3)
C29 C28 1.383(3)
C28 C27 1.394(2)
C28 C32 1.510(3)
C27 C26 1.391(3)
C26 C31 1.513(2)
